data_7212683
loop_
_publ_author_name
'Albrecht, Markus'
'M\"uller, Michael'
'Valkonen, Arto'
'Rissanen, Kari'

_publ_section_title
;
 Weak non-covalent interactions control the relative molecular orientation
 in the crystals of N-pentafluorobenzyl aniline derivatives
;
_journal_issue 11
_journal_name_full CrystEngComm
_journal_page_first 3698
_journal_paper_doi 10.1039/c003636f
_journal_volume 12
_journal_year 2010
_chemical_formula_moiety 'C13 H8 F5 N'
_chemical_formula_sum 'C13 H8 F5 N'
_chemical_formula_weight 273.20
_chemical_name_systematic
;
?
;
_space_group_IT_number 2
_symmetry_cell_setting triclinic
_symmetry_space_group_name_Hall '-P 1'
_symmetry_space_group_name_H-M 'P -1'
_atom_sites_solution_hydrogens geom
_atom_sites_solution_primary direct
_atom_sites_solution_secondary difmap
_audit_creation_method SHELXL-97
_cell_angle_alpha 98.008(5)
_cell_angle_beta 98.363(4)
_cell_angle_gamma 97.634(4)
_cell_formula_units_Z 4
_cell_length_a 7.5435(5)
_cell_length_b 12.3178(7)
_cell_length_c 12.6712(8)
_cell_measurement_reflns_used 4567
_cell_measurement_temperature 123.0(1)
_cell_measurement_theta_max 28.283
_cell_measurement_theta_min 0.407
_cell_volume 1139.35(13)
_computing_cell_refinement 'DENZO-SMN (Otwinowski & Minor, 1997)'
_computing_data_collection 'Collect (Bruker, 2008)'
_computing_data_reduction DENZO-SMN
_computing_molecular_graphics 'ORTEP-3 (Farrugia, 1997); MERCURY (Macrae, <i>et al.</i>, 2006)'
_computing_publication_material SHELXL-97
_computing_structure_refinement 'SHELXL-97 (Sheldrick, 2008)'
_computing_structure_solution 'SIR-2004 (Burla, et al., 2005)'
_diffrn_ambient_temperature 123.0(1)
_diffrn_detector_area_resol_mean 9
_diffrn_measured_fraction_theta_full 0.998
_diffrn_measured_fraction_theta_max 0.998
_diffrn_measurement_device_type 'Bruker-Nonius Kappa CCD with APEXII detector'
_diffrn_measurement_method '\f and \w scans'
_diffrn_radiation_monochromator graphite
_diffrn_radiation_source 'fine-focus sealed tube'
_diffrn_radiation_type MoK\a
_diffrn_radiation_wavelength 0.71073
_diffrn_reflns_av_R_equivalents 0.0637
_diffrn_reflns_av_sigmaI/netI 0.0937
_diffrn_reflns_limit_h_max 8
_diffrn_reflns_limit_h_min -8
_diffrn_reflns_limit_k_max 14
_diffrn_reflns_limit_k_min -14
_diffrn_reflns_limit_l_max 15
_diffrn_reflns_limit_l_min -13
_diffrn_reflns_number 6821
_diffrn_reflns_theta_full 25.00
_diffrn_reflns_theta_max 25.00
_diffrn_reflns_theta_min 2.16
_exptl_absorpt_coefficient_mu 0.152
_exptl_absorpt_correction_type none
_exptl_crystal_colour colourless
_exptl_crystal_density_diffrn 1.593
_exptl_crystal_density_method 'not measured'
_exptl_crystal_description rod
_exptl_crystal_F_000 552
_exptl_crystal_size_max 0.22
_exptl_crystal_size_mid 0.10
_exptl_crystal_size_min 0.09
_refine_diff_density_max 0.404
_refine_diff_density_min -0.270
_refine_diff_density_rms 0.066
_refine_ls_extinction_method none
_refine_ls_goodness_of_fit_ref 1.066
_refine_ls_hydrogen_treatment mixed
_refine_ls_matrix_type full
_refine_ls_number_parameters 349
_refine_ls_number_reflns 3997
_refine_ls_number_restraints 2
_refine_ls_restrained_S_all 1.066
_refine_ls_R_factor_all 0.1389
_refine_ls_R_factor_gt 0.0700
_refine_ls_shift/su_max 0.000
_refine_ls_shift/su_mean 0.000
_refine_ls_structure_factor_coef Fsqd
_refine_ls_weighting_details 'calc w=1/[\s^2^(Fo^2^)+(0.0121P)^2^+2.5213P] where P=(Fo^2^+2Fc^2^)/3'
_refine_ls_weighting_scheme calc
_refine_ls_wR_factor_gt 0.1142
_refine_ls_wR_factor_ref 0.1417
_reflns_number_gt 2363
_reflns_number_total 3997
_reflns_threshold_expression >2\s(I)
_cod_data_source_file c003636f.txt
_cod_data_source_block mm-80-3
_cod_original_cell_volume 1139.35(12)
_cod_original_sg_symbol_H-M P-1
_cod_database_code 7212683

loop_
_symmetry_equiv_pos_as_xyz
'x, y, z'
'-x, -y, -z'

loop_
_atom_site_label
_atom_site_type_symbol
_atom_site_fract_x
_atom_site_fract_y
_atom_site_fract_z
_atom_site_U_iso_or_equiv
_atom_site_adp_type
_atom_site_occupancy
_atom_site_symmetry_multiplicity
_atom_site_calc_flag
_atom_site_refinement_flags
F1 F 0.8961(4) 0.3808(3) 0.5645(2) 0.0550(9) Uani 1 1 d .
F2 F 0.8709(4) 0.5971(2) 0.6290(2) 0.0570(9) Uani 1 1 d .
F3 F 0.9971(4) 0.6925(2) 0.8366(2) 0.0491(8) Uani 1 1 d .
F4 F 1.1562(4) 0.5753(2) 0.9783(2) 0.0434(7) Uani 1 1 d .
F5 F 1.1853(4) 0.3627(2) 0.9162(2) 0.0421(7) Uani 1 1 d .
N1 N 0.8808(6) 0.1686(3) 0.6704(3) 0.0461(12) Uani 1 1 d D
H1 H 0.825(6) 0.167(4) 0.600(2) 0.055 Uiso 1 1 d D
C1 C 0.7640(7) 0.1507(3) 0.7456(4) 0.0321(11) Uani 1 1 d .
C2 C 0.8272(6) 0.1669(4) 0.8552(4) 0.0337(11) Uani 1 1 d .
H2 H 0.9519 0.1933 0.8822 0.040 Uiso 1 1 calc R
C3 C 0.7082(7) 0.1445(4) 0.9256(4) 0.0362(12) Uani 1 1 d .
H3 H 0.7524 0.1570 1.0011 0.043 Uiso 1 1 calc R
C4 C 0.5270(7) 0.1047(4) 0.8890(4) 0.0382(12) Uani 1 1 d .
H4 H 0.4465 0.0889 0.9379 0.046 Uiso 1 1 calc R
C5 C 0.4658(7) 0.0884(4) 0.7788(4) 0.0387(13) Uani 1 1 d .
H5 H 0.3411 0.0620 0.7518 0.046 Uiso 1 1 calc R
C6 C 0.5828(7) 0.1098(3) 0.7076(4) 0.0321(11) Uani 1 1 d .
H6 H 0.5388 0.0963 0.6321 0.039 Uiso 1 1 calc R
C7 C 1.0525(7) 0.2435(4) 0.7013(4) 0.0434(13) Uani 1 1 d .
H7A H 1.1170 0.2402 0.6385 0.052 Uiso 1 1 calc R
H7B H 1.1277 0.2163 0.7598 0.052 Uiso 1 1 calc R
C8 C 1.0379(6) 0.3633(4) 0.7393(4) 0.0288(11) Uani 1 1 d .
C9 C 0.9601(6) 0.4269(4) 0.6678(4) 0.0353(12) Uani 1 1 d .
C10 C 0.9461(6) 0.5373(4) 0.6994(4) 0.0349(12) Uani 1 1 d .
C11 C 1.0103(6) 0.5852(4) 0.8045(4) 0.0316(11) Uani 1 1 d .
C12 C 1.0894(6) 0.5260(4) 0.8756(4) 0.0297(11) Uani 1 1 d .
C13 C 1.1020(6) 0.4177(3) 0.8422(4) 0.0267(10) Uani 1 1 d .
F1A F 0.7790(4) 0.8694(2) 0.9176(2) 0.0386(7) Uani 1 1 d .
F2A F 1.0797(4) 0.9405(2) 0.8401(2) 0.0445(7) Uani 1 1 d .
F3A F 1.0670(4) 0.9378(2) 0.6239(2) 0.0446(7) Uani 1 1 d .
F4A F 0.7464(4) 0.8744(2) 0.4882(2) 0.0447(7) Uani 1 1 d .
F5A F 0.4433(3) 0.8055(2) 0.5640(2) 0.0394(7) Uani 1 1 d .
N1A N 0.4476(6) 0.6943(3) 0.8414(3) 0.0337(9) Uani 1 1 d D
H1A H 0.517(5) 0.710(4) 0.908(2) 0.040 Uiso 1 1 d D
C1A C 0.4706(6) 0.5930(3) 0.7838(4) 0.0260(10) Uani 1 1 d .
C2A C 0.4119(6) 0.5640(4) 0.6735(3) 0.0284(11) Uani 1 1 d .
H2A H 0.3624 0.6158 0.6334 0.034 Uiso 1 1 calc R
C3A C 0.4254(6) 0.4597(4) 0.6217(4) 0.0334(11) Uani 1 1 d .
H3A H 0.3849 0.4406 0.5459 0.040 Uiso 1 1 calc R
C4A C 0.4960(6) 0.3833(4) 0.6774(4) 0.0338(12) Uani 1 1 d .
H4A H 0.5043 0.3119 0.6407 0.041 Uiso 1 1 calc R
C5A C 0.5549(6) 0.4109(4) 0.7873(4) 0.0289(11) Uani 1 1 d .
H5A H 0.6034 0.3581 0.8265 0.035 Uiso 1 1 calc R
C6A C 0.5439(6) 0.5148(4) 0.8409(4) 0.0285(11) Uani 1 1 d .
H6A H 0.5860 0.5334 0.9165 0.034 Uiso 1 1 calc R
C7A C 0.4342(6) 0.7927(4) 0.7898(4) 0.0314(11) Uani 1 1 d .
H7A1 H 0.4118 0.8536 0.8435 0.038 Uiso 1 1 calc R
H7A2 H 0.3284 0.7759 0.7307 0.038 Uiso 1 1 calc R
C8A C 0.6024(6) 0.8326(3) 0.7437(3) 0.0255(10) Uani 1 1 d .
C9A C 0.7668(6) 0.8684(3) 0.8101(3) 0.0256(10) Uani 1 1 d .
C10A C 0.9227(6) 0.9051(3) 0.7727(4) 0.0290(11) Uani 1 1 d .
C11A C 0.9162(6) 0.9047(3) 0.6638(4) 0.0274(10) Uani 1 1 d .
C12A C 0.7539(6) 0.8705(3) 0.5949(3) 0.0270(10) Uani 1 1 d .
C13A C 0.6006(6) 0.8354(3) 0.6359(4) 0.0281(10) Uani 1 1 d .

loop_
_atom_site_aniso_label
_atom_site_aniso_U_11
_atom_site_aniso_U_22
_atom_site_aniso_U_33
_atom_site_aniso_U_23
_atom_site_aniso_U_13
_atom_site_aniso_U_12
F1 0.058(2) 0.070(2) 0.0291(17) 0.0034(14) 0.0055(15) -0.0108(17)
F2 0.0483(19) 0.063(2) 0.061(2) 0.0340(17) -0.0056(16) 0.0031(16)
F3 0.0480(19) 0.0307(16) 0.070(2) 0.0058(14) 0.0118(16) 0.0110(14)
F4 0.0537(19) 0.0353(15) 0.0345(17) -0.0022(12) 0.0055(14) -0.0066(14)
F5 0.0389(17) 0.0360(16) 0.0492(18) 0.0165(13) -0.0039(14) 0.0007(13)
N1 0.055(3) 0.037(2) 0.039(3) -0.008(2) 0.015(2) -0.011(2)
C1 0.043(3) 0.015(2) 0.040(3) 0.002(2) 0.017(2) 0.003(2)
C2 0.028(3) 0.026(2) 0.043(3) 0.001(2) -0.001(2) 0.002(2)
C3 0.051(3) 0.027(3) 0.029(3) 0.004(2) 0.006(2) 0.005(2)
C4 0.047(3) 0.025(3) 0.044(3) 0.004(2) 0.018(3) 0.001(2)
C5 0.028(3) 0.022(2) 0.064(4) 0.007(2) 0.002(3) 0.003(2)
C6 0.045(3) 0.019(2) 0.029(3) -0.0004(19) -0.002(2) 0.006(2)
C7 0.038(3) 0.036(3) 0.057(3) -0.003(2) 0.029(3) -0.003(2)
C8 0.024(3) 0.026(2) 0.037(3) 0.003(2) 0.015(2) 0.000(2)
C9 0.028(3) 0.050(3) 0.022(3) 0.003(2) 0.003(2) -0.010(2)
C10 0.023(3) 0.039(3) 0.045(3) 0.022(2) 0.000(2) 0.002(2)
C11 0.024(3) 0.024(3) 0.048(3) 0.007(2) 0.011(2) 0.005(2)
C12 0.028(3) 0.026(2) 0.034(3) 0.002(2) 0.010(2) -0.002(2)
C13 0.018(2) 0.028(3) 0.035(3) 0.010(2) 0.004(2) 0.003(2)
F1A 0.0437(17) 0.0420(16) 0.0309(16) 0.0081(12) 0.0072(13) 0.0059(13)
F2A 0.0309(16) 0.0514(18) 0.0462(18) 0.0100(14) -0.0045(14) -0.0016(14)
F3A 0.0340(17) 0.0508(18) 0.0529(18) 0.0120(14) 0.0201(14) 0.0022(14)
F4A 0.0479(18) 0.0563(18) 0.0287(16) 0.0059(13) 0.0089(13) 0.0024(15)
F5A 0.0303(16) 0.0472(17) 0.0360(16) 0.0063(13) -0.0009(13) -0.0033(13)
N1A 0.042(3) 0.031(2) 0.027(2) 0.0050(18) 0.0082(18) -0.0011(19)
C1A 0.022(2) 0.021(2) 0.036(3) 0.0035(19) 0.013(2) -0.0012(19)
C2A 0.024(3) 0.031(3) 0.030(3) 0.009(2) 0.005(2) -0.002(2)
C3A 0.029(3) 0.037(3) 0.029(3) 0.002(2) 0.004(2) -0.009(2)
C4A 0.026(3) 0.028(3) 0.047(3) 0.002(2) 0.012(2) 0.001(2)
C5A 0.019(2) 0.031(3) 0.038(3) 0.012(2) 0.003(2) 0.006(2)
C6A 0.020(2) 0.034(3) 0.028(3) 0.008(2) -0.002(2) -0.002(2)
C7A 0.027(3) 0.028(2) 0.042(3) 0.007(2) 0.014(2) 0.004(2)
C8A 0.031(3) 0.018(2) 0.029(3) 0.0020(18) 0.007(2) 0.007(2)
C9A 0.034(3) 0.023(2) 0.022(2) 0.0067(18) 0.006(2) 0.006(2)
C10A 0.026(3) 0.025(2) 0.033(3) 0.002(2) -0.004(2) 0.004(2)
C11A 0.022(3) 0.024(2) 0.039(3) 0.006(2) 0.013(2) 0.005(2)
C12A 0.034(3) 0.027(2) 0.023(3) 0.0058(19) 0.009(2) 0.007(2)
C13A 0.028(3) 0.018(2) 0.036(3) -0.0009(19) 0.004(2) 0.002(2)

loop_
_atom_type_symbol
_atom_type_description
_atom_type_scat_dispersion_real
_atom_type_scat_dispersion_imag
_atom_type_scat_source
C C 0.0033 0.0016 'International Tables Vol C Tables 4.2.6.8 and 6.1.1.4'
H H 0.0000 0.0000 'International Tables Vol C Tables 4.2.6.8 and 6.1.1.4'
N N 0.0061 0.0033 'International Tables Vol C Tables 4.2.6.8 and 6.1.1.4'
F F 0.0171 0.0103 'International Tables Vol C Tables 4.2.6.8 and 6.1.1.4'

loop_
_geom_angle_atom_site_label_1
_geom_angle_atom_site_label_2
_geom_angle_atom_site_label_3
_geom_angle
C1 N1 C7 121.3(4)
C1 N1 H1 116(3)
C7 N1 H1 114(3)
C2 C1 C6 119.3(4)
C2 C1 N1 121.8(4)
C6 C1 N1 118.8(4)
C1 C2 C3 119.7(4)
C1 C2 H2 120.1
C3 C2 H2 120.1
C4 C3 C2 121.6(5)
C4 C3 H3 119.2
C2 C3 H3 119.2
C3 C4 C5 118.0(5)
C3 C4 H4 121.0
C5 C4 H4 121.0
C6 C5 C4 121.1(5)
C6 C5 H5 119.5
C4 C5 H5 119.5
C5 C6 C1 120.3(4)
C5 C6 H6 119.8
C1 C6 H6 119.8
N1 C7 C8 115.3(4)
N1 C7 H7A 108.4
C8 C7 H7A 108.4
N1 C7 H7B 108.4
C8 C7 H7B 108.4
H7A C7 H7B 107.5
C13 C8 C9 115.5(4)
C13 C8 C7 123.9(4)
C9 C8 C7 120.6(4)
F1 C9 C10 118.2(4)
F1 C9 C8 119.6(4)
C10 C9 C8 122.3(4)
F2 C10 C11 120.1(4)
F2 C10 C9 121.2(4)
C11 C10 C9 118.7(4)
F3 C11 C12 120.1(4)
F3 C11 C10 119.5(4)
C12 C11 C10 120.5(4)
F4 C12 C11 119.7(4)
F4 C12 C13 120.8(4)
C11 C12 C13 119.5(4)
F5 C13 C12 117.1(4)
F5 C13 C8 119.3(4)
C12 C13 C8 123.6(4)
C1A N1A C7A 121.9(4)
C1A N1A H1A 112(3)
C7A N1A H1A 113(3)
C2A C1A N1A 122.2(4)
C2A C1A C6A 118.8(4)
N1A C1A C6A 118.9(4)
C3A C2A C1A 120.0(4)
C3A C2A H2A 120.0
C1A C2A H2A 120.0
C4A C3A C2A 121.3(4)
C4A C3A H3A 119.4
C2A C3A H3A 119.4
C3A C4A C5A 119.4(4)
C3A C4A H4A 120.3
C5A C4A H4A 120.3
C4A C5A C6A 120.4(4)
C4A C5A H5A 119.8
C6A C5A H5A 119.8
C5A C6A C1A 120.2(4)
C5A C6A H6A 119.9
C1A C6A H6A 119.9
N1A C7A C8A 114.0(4)
N1A C7A H7A1 108.8
C8A C7A H7A1 108.8
N1A C7A H7A2 108.8
C8A C7A H7A2 108.8
H7A1 C7A H7A2 107.7
C13A C8A C9A 116.1(4)
C13A C8A C7A 123.1(4)
C9A C8A C7A 120.8(4)
F1A C9A C8A 119.6(4)
F1A C9A C10A 117.3(4)
C8A C9A C10A 123.1(4)
F2A C10A C11A 119.6(4)
F2A C10A C9A 121.3(4)
C11A C10A C9A 119.1(4)
F3A C11A C10A 120.7(4)
F3A C11A C12A 119.7(4)
C10A C11A C12A 119.6(4)
F4A C12A C11A 119.4(4)
F4A C12A C13A 121.1(4)
C11A C12A C13A 119.5(4)
F5A C13A C8A 120.6(4)
F5A C13A C12A 116.6(4)
C8A C13A C12A 122.7(4)

loop_
_geom_bond_atom_site_label_1
_geom_bond_atom_site_label_2
_geom_bond_distance
F1 C9 1.344(5)
F2 C10 1.344(5)
F3 C11 1.349(5)
F4 C12 1.350(5)
F5 C13 1.361(5)
N1 C1 1.409(6)
N1 C7 1.454(6)
N1 H1 0.923(19)
C1 C2 1.379(6)
C1 C6 1.383(6)
C2 C3 1.384(6)
C2 H2 0.9500
C3 C4 1.378(7)
C3 H3 0.9500
C4 C5 1.383(7)
C4 H4 0.9500
C5 C6 1.377(7)
C5 H5 0.9500
C6 H6 0.9500
C7 C8 1.511(6)
C7 H7A 0.9900
C7 H7B 0.9900
C8 C13 1.367(6)
C8 C9 1.394(6)
C9 C10 1.386(7)
C10 C11 1.369(7)
C11 C12 1.358(6)
C12 C13 1.362(6)
F1A C9A 1.350(5)
F2A C10A 1.337(5)
F3A C11A 1.348(5)
F4A C12A 1.353(5)
F5A C13A 1.360(5)
N1A C1A 1.400(6)
N1A C7A 1.464(5)
N1A H1A 0.901(19)
C1A C2A 1.384(6)
C1A C6A 1.406(6)
C2A C3A 1.383(6)
C2A H2A 0.9500
C3A C4A 1.370(6)
C3A H3A 0.9500
C4A C5A 1.378(6)
C4A H4A 0.9500
C5A C6A 1.382(6)
C5A H5A 0.9500
C6A H6A 0.9500
C7A C8A 1.524(6)
C7A H7A1 0.9900
C7A H7A2 0.9900
C8A C13A 1.369(6)
C8A C9A 1.375(6)
C9A C10A 1.376(6)
C10A C11A 1.373(6)
C11A C12A 1.374(6)
C12A C13A 1.378(6)

loop_
_geom_torsion_atom_site_label_1
_geom_torsion_atom_site_label_2
_geom_torsion_atom_site_label_3
_geom_torsion_atom_site_label_4
_geom_torsion
C7 N1 C1 C2 -24.5(7)
C7 N1 C1 C6 159.2(4)
C6 C1 C2 C3 -1.5(6)
N1 C1 C2 C3 -177.8(4)
C1 C2 C3 C4 0.9(7)
C2 C3 C4 C5 -0.6(7)
C3 C4 C5 C6 0.9(7)
C4 C5 C6 C1 -1.5(7)
C2 C1 C6 C5 1.8(6)
N1 C1 C6 C5 178.2(4)
C1 N1 C7 C8 -62.1(6)
N1 C7 C8 C13 114.9(5)
N1 C7 C8 C9 -66.9(6)
C13 C8 C9 F1 178.9(4)
C7 C8 C9 F1 0.6(6)
C13 C8 C9 C10 -1.0(6)
C7 C8 C9 C10 -179.3(4)
F1 C9 C10 F2 -0.1(7)
C8 C9 C10 F2 179.8(4)
F1 C9 C10 C11 179.8(4)
C8 C9 C10 C11 -0.3(7)
F2 C10 C11 F3 0.1(6)
C9 C10 C11 F3 -179.8(4)
F2 C10 C11 C12 -178.8(4)
C9 C10 C11 C12 1.4(7)
F3 C11 C12 F4 -0.6(6)
C10 C11 C12 F4 178.3(4)
F3 C11 C12 C13 -179.9(4)
C10 C11 C12 C13 -1.1(7)
F4 C12 C13 F5 -0.4(6)
C11 C12 C13 F5 178.9(4)
F4 C12 C13 C8 -179.6(4)
C11 C12 C13 C8 -0.3(7)
C9 C8 C13 F5 -177.9(4)
C7 C8 C13 F5 0.4(6)
C9 C8 C13 C12 1.3(6)
C7 C8 C13 C12 179.6(4)
C7A N1A C1A C2A -26.4(6)
C7A N1A C1A C6A 158.2(4)
N1A C1A C2A C3A -175.1(4)
C6A C1A C2A C3A 0.2(6)
C1A C2A C3A C4A 0.1(7)
C2A C3A C4A C5A 0.0(7)
C3A C4A C5A C6A -0.3(6)
C4A C5A C6A C1A 0.6(6)
C2A C1A C6A C5A -0.6(6)
N1A C1A C6A C5A 174.9(4)
C1A N1A C7A C8A -61.5(6)
N1A C7A C8A C13A 117.4(5)
N1A C7A C8A C9A -62.7(5)
C13A C8A C9A F1A 179.2(4)
C7A C8A C9A F1A -0.7(6)
C13A C8A C9A C10A -0.2(6)
C7A C8A C9A C10A 179.9(4)
F1A C9A C10A F2A -0.2(6)
C8A C9A C10A F2A 179.2(4)
F1A C9A C10A C11A 179.6(4)
C8A C9A C10A C11A -1.0(6)
F2A C10A C11A F3A 1.2(6)
C9A C10A C11A F3A -178.6(4)
F2A C10A C11A C12A -178.6(4)
C9A C10A C11A C12A 1.6(6)
F3A C11A C12A F4A -2.4(6)
C10A C11A C12A F4A 177.4(4)
F3A C11A C12A C13A 179.2(4)
C10A C11A C12A C13A -1.0(6)
C9A C8A C13A F5A -177.6(4)
C7A C8A C13A F5A 2.3(6)
C9A C8A C13A C12A 0.8(6)
C7A C8A C13A C12A -179.3(4)
F4A C12A C13A F5A -0.1(6)
C11A C12A C13A F5A 178.2(4)
F4A C12A C13A C8A -178.6(4)
C11A C12A C13A C8A -0.2(6)
